data_4503012
loop_
_publ_author_name
'Hossain, Md Alamgir'
'I\,s\?iklan, Muhammet'
'Pramanik, Avijit'
'Saeed, Musabbir A.'
'Fronczek, Frank R.'

_publ_section_title
;
 Anion Cluster: Assembly of Dihydrogen Phosphates for the Formation of a
 Cyclic Anion Octamer.
;
_journal_issue 2
_journal_name_full 'Crystal growth &amp; design'
_journal_page_first 567
_journal_page_last 571
_journal_paper_doi 10.1021/cg201464k
_journal_volume 12
_journal_year 2012
_chemical_formula_moiety 'C21 H33 N4 S3, 3(H2 P O4)'
_chemical_formula_sum 'C21 H39 N4 O12 P3 S3'
_chemical_formula_weight 728.65
_chemical_name_systematic
;
 ?
;
_space_group_IT_number 170
_symmetry_cell_setting hexagonal
_symmetry_space_group_name_Hall 'P 65'
_symmetry_space_group_name_H-M 'P 65'
_atom_sites_solution_hydrogens geom
_atom_sites_solution_primary direct
_atom_sites_solution_secondary difmap
_audit_creation_method SHELXL-97
_cell_angle_alpha 90
_cell_angle_beta 90
_cell_angle_gamma 120
_cell_formula_units_Z 6
_cell_length_a 9.2366(10)
_cell_length_b 9.2366(10)
_cell_length_c 63.693(6)
_cell_measurement_reflns_used 9362
_cell_measurement_temperature 90.0(5)
_cell_measurement_theta_max 69.6
_cell_measurement_theta_min 3.4
_cell_volume 4705.9(8)
_computing_cell_refinement 'Bruker (2006) Apex-II '
_computing_data_collection 'Bruker (2006) Apex-II'
_computing_data_reduction 'Bruker (2006) Apex-II '
_computing_molecular_graphics 'ORTEP-3 for Windows (Farrugia, 1997)'
_computing_publication_material 'Bruker SHELXTL (Sheldrick, 2008)'
_computing_structure_refinement 'SHELXL-97 (Sheldrick, 2008)'
_computing_structure_solution 'SHELXS-97 (Sheldrick, 2008)'
_diffrn_ambient_temperature 90.0(5)
_diffrn_measured_fraction_theta_full 0.998
_diffrn_measured_fraction_theta_max 0.970
_diffrn_measurement_device_type 'Bruker APEX-II CCD'
_diffrn_measurement_method '\f and \w scans'
_diffrn_radiation_monochromator graphite
_diffrn_radiation_source 'fine-focus sealed tube'
_diffrn_radiation_type CuK\a
_diffrn_radiation_wavelength 1.54178
_diffrn_reflns_av_R_equivalents 0.0283
_diffrn_reflns_av_sigmaI/netI 0.0325
_diffrn_reflns_limit_h_max 11
_diffrn_reflns_limit_h_min -7
_diffrn_reflns_limit_k_max 9
_diffrn_reflns_limit_k_min -10
_diffrn_reflns_limit_l_max 77
_diffrn_reflns_limit_l_min -73
_diffrn_reflns_number 20434
_diffrn_reflns_theta_full 66.50
_diffrn_reflns_theta_max 70.0
_diffrn_reflns_theta_min 2.0
_exptl_absorpt_coefficient_mu 4.182
_exptl_absorpt_correction_T_max 0.612
_exptl_absorpt_correction_T_min 0.299
_exptl_absorpt_correction_type multi-scan
_exptl_absorpt_process_details 'SADABS (Sheldrick, 2002)'
_exptl_crystal_colour colourless
_exptl_crystal_density_diffrn 1.543
_exptl_crystal_density_method 'not measured'
_exptl_crystal_description 'hexagonal prism'
_exptl_crystal_F_000 2292
_exptl_crystal_size_max 0.38
_exptl_crystal_size_mid 0.31
_exptl_crystal_size_min 0.13
_refine_diff_density_max 0.288
_refine_diff_density_min -0.226
_refine_diff_density_rms 0.045
_refine_ls_abs_structure_details '2490 Friedel pairs (Flack, 1983) '
_refine_ls_abs_structure_Flack 0.040(15)
_refine_ls_extinction_method none
_refine_ls_goodness_of_fit_ref 1.076
_refine_ls_hydrogen_treatment mixed
_refine_ls_matrix_type full
_refine_ls_number_parameters 421
_refine_ls_number_reflns 5413
_refine_ls_number_restraints 95
_refine_ls_restrained_S_all 1.122
_refine_ls_R_factor_all 0.0261
_refine_ls_R_factor_gt 0.0261
_refine_ls_shift/su_max 0.001
_refine_ls_shift/su_mean 0.000
_refine_ls_structure_factor_coef Fsqd
_refine_ls_weighting_details 'calc w=1/[\s^2^(Fo^2^)+(0.0262P)^2^+2.9276P] where P=(Fo^2^+2Fc^2^)/3'
_refine_ls_weighting_scheme calc
_refine_ls_wR_factor_gt 0.0657
_refine_ls_wR_factor_ref 0.0657
_reflns_number_gt 5408
_reflns_number_total 5413
_reflns_threshold_expression I>2\s(I)
_cod_data_source_file cg201464k_si_002.cif
_cod_data_source_block TR2THPO4
_cod_depositor_comments
;
The following automatic conversions were performed:

'_symmetry_cell_setting' value 'Hexagonal' changed to 'hexagonal'
according to /home/saulius/struct/CIF-dictionaries/cif_core.dic
dictionary named 'cif_core.dic' version 2.4.1 from 2010-06-29.

Automatic conversion script
Id: cif_fix_values 1715 2011-07-08 13:25:40Z adriana 

 Adding full bibliography for 4503012.cif.
;
_cod_original_sg_symbol_Hall 'P 65   '
_cod_original_sg_symbol_H-M 'P 65   '
_cod_database_code 4503012

loop_
_symmetry_equiv_pos_as_xyz
'x, y, z'
'-y, x-y, z+2/3'
'-x+y, -x, z+1/3'
'-x, -y, z+1/2'
'y, -x+y, z+1/6'
'x-y, x, z+5/6'

loop_
_atom_site_label
_atom_site_type_symbol
_atom_site_fract_x
_atom_site_fract_y
_atom_site_fract_z
_atom_site_U_iso_or_equiv
_atom_site_adp_type
_atom_site_occupancy
_atom_site_symmetry_multiplicity
_atom_site_calc_flag
_atom_site_refinement_flags
_atom_site_disorder_assembly
_atom_site_disorder_group
S2 S 0.80177(14) 1.1490(2) 0.466803(16) 0.0187(3) Uani 0.779(4) 1 d PD A 1
C12 C 1.0372(14) 1.1050(18) 0.45572(16) 0.0175(14) Uani 0.779(4) 1 d PD A 1
H12 H 1.1339 1.0938 0.4558 0.021 Uiso 0.779(4) 1 calc PR A 1
S2A S 1.0666(12) 1.0957(15) 0.45304(13) 0.0175(14) Uani 0.221(4) 1 d PD A 2
C12A C 0.841(3) 1.148(4) 0.4653(2) 0.0187(3) Uani 0.221(4) 1 d PD A 2
H12A H 0.7726 1.1758 0.4735 0.022 Uiso 0.221(4) 1 calc PR A 2
S3 S 0.1022(2) 0.57537(18) 0.46972(2) 0.0189(4) Uani 0.643(5) 1 d PD B 1
C19 C 0.3360(17) 0.8161(17) 0.44983(17) 0.0278(9) Uani 0.643(5) 1 d PD B 1
H19 H 0.4324 0.9195 0.4464 0.033 Uiso 0.643(5) 1 calc PR B 1
S3A S 0.3650(6) 0.8437(6) 0.44659(6) 0.0278(9) Uani 0.357(5) 1 d PD B 2
C19A C 0.1351(18) 0.6132(16) 0.4672(2) 0.0189(4) Uani 0.357(5) 1 d PD B 2
H19A H 0.0636 0.5486 0.4783 0.023 Uiso 0.357(5) 1 calc PR B 2
N1 N 0.6607(3) 0.7271(3) 0.52866(3) 0.0122(5) Uani 1 1 d . . .
N2 N 0.6143(3) 0.9226(3) 0.56299(3) 0.0128(4) Uani 1 1 d . . .
H21N H 0.5003 0.8529 0.5623 0.015 Uiso 1 1 calc R . .
H22N H 0.6488 0.9791 0.5504 0.015 Uiso 1 1 calc R . .
N3 N 0.9420(3) 1.0481(3) 0.51059(3) 0.0122(5) Uani 1 1 d . . .
H31N H 0.9919 1.0788 0.5236 0.015 Uiso 1 1 calc R . .
H32N H 0.8406 1.0441 0.5114 0.015 Uiso 1 1 calc R . .
N4 N 0.4032(3) 0.7793(3) 0.50525(3) 0.0132(5) Uani 1 1 d . . .
H41N H 0.4722 0.8560 0.5151 0.016 Uiso 1 1 calc R . .
H42N H 0.3084 0.7013 0.5121 0.016 Uiso 1 1 calc R . .
C1 C 0.6225(4) 0.6724(4) 0.55068(4) 0.0170(6) Uani 1 1 d . . .
H1A H 0.6675 0.5977 0.5540 0.020 Uiso 1 1 calc R . .
H1B H 0.4997 0.6077 0.5526 0.020 Uiso 1 1 calc R . .
C2 C 0.6959(4) 0.8181(4) 0.56575(4) 0.0172(6) Uani 1 1 d . . .
H2C H 0.6793 0.7760 0.5803 0.021 Uiso 1 1 calc R . .
H2D H 0.8175 0.8879 0.5632 0.021 Uiso 1 1 calc R . .
C3 C 0.6530(4) 1.0476(4) 0.58041(4) 0.0172(6) Uani 1 1 d . . .
H3C H 0.7749 1.1091 0.5830 0.021 Uiso 1 1 calc R . .
H3D H 0.6199 1.1296 0.5760 0.021 Uiso 1 1 calc R . .
S1 S 0.64817(9) 0.89125(10) 0.618656(11) 0.02193(15) Uani 1 1 d D . .
C4 C 0.5636(4) 0.9650(4) 0.60027(4) 0.0179(6) Uani 1 1 d D . .
C5 C 0.4071(4) 0.9288(4) 0.60603(5) 0.0248(7) Uani 1 1 d D . .
H5 H 0.3403 0.9611 0.5982 0.030 Uiso 1 1 calc R . .
C6 C 0.3547(4) 0.8363(5) 0.62524(5) 0.0283(7) Uani 1 1 d D . .
H6 H 0.2481 0.7990 0.6314 0.034 Uiso 1 1 calc R . .
C7 C 0.4717(4) 0.8074(4) 0.63369(5) 0.0219(6) Uani 1 1 d D . .
H7 H 0.4577 0.7479 0.6464 0.026 Uiso 1 1 calc R . .
C8 C 0.8297(3) 0.7578(3) 0.52341(4) 0.0144(5) Uani 1 1 d . . .
H8A H 0.8218 0.6498 0.5198 0.017 Uiso 1 1 calc R . .
H8B H 0.9016 0.8025 0.5360 0.017 Uiso 1 1 calc R . .
C9 C 0.9128(3) 0.8782(3) 0.50536(4) 0.0142(6) Uani 1 1 d . . .
H9A H 1.0209 0.8852 0.5021 0.017 Uiso 1 1 calc R . .
H9B H 0.8410 0.8357 0.4927 0.017 Uiso 1 1 calc R . .
C10 C 1.0498(4) 1.1783(4) 0.49487(4) 0.0157(6) Uani 1 1 d . A .
H10A H 1.0659 1.2878 0.4995 0.019 Uiso 1 1 calc R . .
H10B H 1.1609 1.1868 0.4946 0.019 Uiso 1 1 calc R . .
C11 C 0.9789(3) 1.1425(3) 0.47329(4) 0.0156(6) Uani 1 1 d D . .
C13 C 0.9417(5) 1.0836(4) 0.43700(5) 0.0320(8) Uani 1 1 d D . .
H13 H 0.9661 1.0584 0.4234 0.038 Uiso 1 1 calc R A 1
C14 C 0.8130(4) 1.1050(4) 0.44183(5) 0.0293(8) Uani 1 1 d D A .
H14 H 0.7335 1.0957 0.4317 0.035 Uiso 1 1 calc R C 1
C15 C 0.5328(4) 0.6089(4) 0.51388(4) 0.0162(6) Uani 1 1 d . . .
H15A H 0.4297 0.5349 0.5218 0.019 Uiso 1 1 calc R . .
H15B H 0.5734 0.5379 0.5075 0.019 Uiso 1 1 calc R . .
C16 C 0.4900(4) 0.6933(4) 0.49639(4) 0.0169(6) Uani 1 1 d . . .
H16A H 0.5936 0.7757 0.4892 0.020 Uiso 1 1 calc R . .
H16B H 0.4167 0.6086 0.4860 0.020 Uiso 1 1 calc R . .
C17 C 0.3539(4) 0.8681(4) 0.48941(4) 0.0157(6) Uani 1 1 d . B .
H17A H 0.2732 0.8951 0.4960 0.019 Uiso 1 1 calc R . .
H17B H 0.4543 0.9750 0.4855 0.019 Uiso 1 1 calc R . .
C18 C 0.2772(3) 0.7691(3) 0.46982(4) 0.0158(6) Uani 1 1 d D . .
C20 C 0.2317(4) 0.6868(4) 0.43397(5) 0.0268(7) Uani 1 1 d D . .
H20 H 0.2504 0.6947 0.4192 0.032 Uiso 1 1 calc R B 1
C21 C 0.1075(4) 0.5581(4) 0.44411(5) 0.0296(8) Uani 1 1 d D B .
H21 H 0.0264 0.4615 0.4369 0.035 Uiso 1 1 calc R D 1
P1 P 0.68531(8) 1.24533(8) 0.522024(10) 0.01079(13) Uani 1 1 d . . .
O1 O 0.6693(2) 1.0731(2) 0.52284(3) 0.0128(4) Uani 1 1 d . . .
O2 O 0.6900(2) 1.3150(2) 0.54379(3) 0.0141(4) Uani 1 1 d . . .
O3 O 0.5416(2) 1.2404(2) 0.50847(3) 0.0138(4) Uani 1 1 d D . .
H3O H 0.448(3) 1.177(4) 0.5134(5) 0.021 Uiso 1 1 d D . .
O4 O 0.8430(2) 1.3681(2) 0.50901(3) 0.0160(4) Uani 1 1 d D . .
H4O H 0.930(3) 1.417(4) 0.5154(5) 0.024 Uiso 1 1 d D . .
P2 P 0.14184(8) 0.57730(9) 0.550318(10) 0.01242(14) Uani 1 1 d . . .
O5 O 0.2747(2) 0.7530(2) 0.55557(3) 0.0167(4) Uani 1 1 d . . .
O6 O 0.1883(3) 0.4585(3) 0.56206(3) 0.0213(5) Uani 1 1 d D . .
H6O H 0.149(5) 0.362(3) 0.5576(6) 0.032 Uiso 1 1 d D . .
O7 O 0.1227(2) 0.5386(2) 0.52697(3) 0.0167(4) Uani 1 1 d . . .
O8 O -0.0275(3) 0.5496(3) 0.55962(3) 0.0221(5) Uani 1 1 d D . .
H8O H -0.114(4) 0.473(4) 0.5538(6) 0.033 Uiso 1 1 d D . .
P3 P 1.23620(8) 1.11353(8) 0.548261(10) 0.01184(14) Uani 1 1 d . . .
O9 O 1.2694(2) 1.0672(2) 0.52678(3) 0.0154(4) Uani 1 1 d . . .
O10 O 1.4001(3) 1.2626(3) 0.55794(3) 0.0212(4) Uani 1 1 d D . .
H10O H 1.492(3) 1.278(5) 0.5538(6) 0.032 Uiso 1 1 d D . .
O11 O 1.1742(3) 0.9619(3) 0.56360(3) 0.0204(4) Uani 1 1 d D . .
H11O H 1.203(5) 0.891(4) 0.5615(6) 0.031 Uiso 1 1 d D . .
O12 O 1.1036(2) 1.1639(2) 0.54847(3) 0.0136(4) Uani 1 1 d . . .

loop_
_atom_site_aniso_label
_atom_site_aniso_U_11
_atom_site_aniso_U_22
_atom_site_aniso_U_33
_atom_site_aniso_U_23
_atom_site_aniso_U_13
_atom_site_aniso_U_12
S2 0.0175(7) 0.0245(5) 0.0141(4) 0.0008(3) -0.0010(4) 0.0106(6)
C12 0.011(3) 0.0212(16) 0.024(2) -0.0002(16) 0.0078(19) 0.0110(18)
S2A 0.011(3) 0.0212(16) 0.024(2) -0.0002(16) 0.0078(19) 0.0110(18)
C12A 0.0175(7) 0.0245(5) 0.0141(4) 0.0008(3) -0.0010(4) 0.0106(6)
S3 0.0151(9) 0.0174(9) 0.0132(6) 0.0034(5) -0.0008(5) -0.0002(6)
C19 0.021(2) 0.035(2) 0.0153(16) 0.0004(12) 0.0014(12) 0.0050(16)
S3A 0.021(2) 0.035(2) 0.0153(16) 0.0004(12) 0.0014(12) 0.0050(16)
C19A 0.0151(9) 0.0174(9) 0.0132(6) 0.0034(5) -0.0008(5) -0.0002(6)
N1 0.0126(12) 0.0100(11) 0.0132(11) 0.0008(8) 0.0003(9) 0.0052(9)
N2 0.0125(11) 0.0132(12) 0.0102(10) 0.0009(9) -0.0007(8) 0.0047(10)
N3 0.0119(11) 0.0156(12) 0.0110(11) 0.0003(9) -0.0002(8) 0.0082(10)
N4 0.0103(12) 0.0143(11) 0.0131(11) -0.0019(9) -0.0019(8) 0.0047(10)
C1 0.0213(15) 0.0140(14) 0.0173(13) 0.0022(11) 0.0007(11) 0.0102(12)
C2 0.0199(14) 0.0218(15) 0.0139(13) 0.0028(11) -0.0011(11) 0.0134(13)
C3 0.0229(16) 0.0145(14) 0.0141(13) -0.0011(11) -0.0028(11) 0.0093(12)
S1 0.0239(4) 0.0301(4) 0.0135(3) 0.0045(3) 0.0005(3) 0.0148(3)
C4 0.0257(16) 0.0156(14) 0.0142(13) -0.0019(11) -0.0022(11) 0.0118(12)
C5 0.0258(17) 0.0394(19) 0.0145(14) 0.0039(12) 0.0025(12) 0.0204(15)
C6 0.0260(18) 0.040(2) 0.0224(16) 0.0036(14) 0.0066(13) 0.0195(16)
C7 0.0293(17) 0.0213(16) 0.0156(13) 0.0016(11) 0.0033(12) 0.0132(14)
C8 0.0133(13) 0.0138(13) 0.0175(13) -0.0016(11) -0.0031(11) 0.0079(11)
C9 0.0120(14) 0.0142(14) 0.0150(13) -0.0033(10) -0.0012(10) 0.0056(11)
C10 0.0147(14) 0.0170(14) 0.0148(14) 0.0004(11) 0.0021(10) 0.0076(12)
C11 0.0147(14) 0.0122(13) 0.0164(13) 0.0033(11) 0.0025(10) 0.0042(12)
C13 0.042(2) 0.0213(17) 0.0146(14) -0.0010(12) 0.0105(13) 0.0022(15)
C14 0.0230(17) 0.0246(17) 0.0244(17) 0.0102(13) -0.0065(13) -0.0001(14)
C15 0.0158(15) 0.0151(14) 0.0176(13) -0.0040(11) -0.0043(11) 0.0077(12)
C16 0.0174(14) 0.0225(15) 0.0138(13) -0.0047(11) -0.0023(10) 0.0122(13)
C17 0.0161(14) 0.0145(14) 0.0179(14) -0.0007(10) -0.0025(10) 0.0086(12)
C18 0.0132(14) 0.0157(15) 0.0199(15) 0.0009(11) -0.0042(11) 0.0083(12)
C20 0.0353(19) 0.038(2) 0.0130(14) 0.0003(13) 0.0006(12) 0.0229(17)
C21 0.0301(19) 0.0243(18) 0.0325(18) -0.0011(13) -0.0125(14) 0.0122(15)
P1 0.0109(3) 0.0100(3) 0.0106(3) 0.0009(2) 0.0004(2) 0.0046(3)
O1 0.0130(9) 0.0112(9) 0.0148(9) -0.0001(7) -0.0002(7) 0.0066(8)
O2 0.0112(9) 0.0159(10) 0.0133(9) -0.0008(7) -0.0007(7) 0.0052(8)
O3 0.0109(10) 0.0126(9) 0.0157(9) 0.0021(7) -0.0006(7) 0.0044(8)
O4 0.0146(10) 0.0165(10) 0.0129(9) -0.0003(8) -0.0004(8) 0.0047(9)
P2 0.0124(3) 0.0112(3) 0.0141(3) -0.0002(2) 0.0006(3) 0.0062(3)
O5 0.0150(10) 0.0122(10) 0.0237(10) -0.0007(8) -0.0015(8) 0.0074(8)
O6 0.0342(13) 0.0149(11) 0.0167(10) -0.0030(8) -0.0065(9) 0.0136(10)
O7 0.0115(9) 0.0198(10) 0.0168(10) 0.0030(8) 0.0011(7) 0.0064(8)
O8 0.0104(10) 0.0211(11) 0.0272(11) -0.0125(9) -0.0005(8) 0.0022(9)
P3 0.0116(3) 0.0115(3) 0.0129(3) -0.0014(2) -0.0010(3) 0.0062(3)
O9 0.0122(9) 0.0135(10) 0.0177(10) -0.0022(7) -0.0013(7) 0.0043(8)
O10 0.0122(10) 0.0243(11) 0.0248(10) -0.0118(8) -0.0029(8) 0.0075(9)
O11 0.0321(12) 0.0188(11) 0.0183(10) 0.0025(8) 0.0041(8) 0.0187(10)
O12 0.0141(10) 0.0119(9) 0.0173(9) -0.0030(7) -0.0034(7) 0.0084(8)

loop_
_atom_type_symbol
_atom_type_description
_atom_type_scat_dispersion_real
_atom_type_scat_dispersion_imag
_atom_type_scat_source
C C 0.0181 0.0091 'International Tables Vol C Tables 4.2.6.8 and 6.1.1.4'
H H 0.0000 0.0000 'International Tables Vol C Tables 4.2.6.8 and 6.1.1.4'
N N 0.0311 0.0180 'International Tables Vol C Tables 4.2.6.8 and 6.1.1.4'
O O 0.0492 0.0322 'International Tables Vol C Tables 4.2.6.8 and 6.1.1.4'
P P 0.2955 0.4335 'International Tables Vol C Tables 4.2.6.8 and 6.1.1.4'
S S 0.3331 0.5567 'International Tables Vol C Tables 4.2.6.8 and 6.1.1.4'

loop_
_geom_angle_atom_site_label_1
_geom_angle_atom_site_label_2
_geom_angle_atom_site_label_3
_geom_angle
C14 S2 C11 92.58(16)
C11 C12 C13 115.1(7)
C11 C12 H12 122.4
C13 C12 H12 122.4
C13 S2A C11 95.1(4)
C11 C12A C14 112.8(10)
C11 C12A H12A 123.6
C14 C12A H12A 123.6
C21 S3 C18 92.67(17)
C18 C19 C20 112.4(8)
C18 C19 H19 123.8
C20 C19 H19 123.8
C20 S3A C18 94.5(2)
C18 C19A C21 112.0(8)
C18 C19A H19A 124.0
C21 C19A H19A 124.0
C1 N1 C15 112.8(2)
C1 N1 C8 109.3(2)
C15 N1 C8 112.0(2)
C2 N2 C3 113.7(2)
C2 N2 H21N 108.8
C3 N2 H21N 108.8
C2 N2 H22N 108.8
C3 N2 H22N 108.8
H21N N2 H22N 107.7
C9 N3 C10 113.2(2)
C9 N3 H31N 108.9
C10 N3 H31N 108.9
C9 N3 H32N 108.9
C10 N3 H32N 108.9
H31N N3 H32N 107.8
C16 N4 C17 115.2(2)
C16 N4 H41N 108.5
C17 N4 H41N 108.5
C16 N4 H42N 108.5
C17 N4 H42N 108.5
H41N N4 H42N 107.5
N1 C1 C2 112.1(2)
N1 C1 H1A 109.2
C2 C1 H1A 109.2
N1 C1 H1B 109.2
C2 C1 H1B 109.2
H1A C1 H1B 107.9
N2 C2 C1 110.6(2)
N2 C2 H2C 109.5
C1 C2 H2C 109.5
N2 C2 H2D 109.5
C1 C2 H2D 109.5
H2C C2 H2D 108.1
C4 C3 N2 111.9(2)
C4 C3 H3C 109.2
N2 C3 H3C 109.2
C4 C3 H3D 109.2
N2 C3 H3D 109.2
H3C C3 H3D 107.9
C7 S1 C4 92.39(15)
C5 C4 C3 127.0(3)
C5 C4 S1 110.8(2)
C3 C4 S1 122.1(2)
C4 C5 C6 112.2(3)
C4 C5 H5 123.9
C6 C5 H5 123.9
C7 C6 C5 113.2(3)
C7 C6 H6 123.4
C5 C6 H6 123.4
C6 C7 S1 111.4(2)
C6 C7 H7 124.3
S1 C7 H7 124.3
N1 C8 C9 114.3(2)
N1 C8 H8A 108.7
C9 C8 H8A 108.7
N1 C8 H8B 108.7
C9 C8 H8B 108.7
H8A C8 H8B 107.6
N3 C9 C8 111.2(2)
N3 C9 H9A 109.4
C8 C9 H9A 109.4
N3 C9 H9B 109.4
C8 C9 H9B 109.4
H9A C9 H9B 108.0
C11 C10 N3 113.4(2)
C11 C10 H10A 108.9
N3 C10 H10A 108.9
C11 C10 H10B 108.9
N3 C10 H10B 108.9
H10A C10 H10B 107.7
C12 C11 C12A 101.1(9)
C12 C11 C10 129.1(5)
C12A C11 C10 129.7(6)
C12A C11 S2A 107.0(6)
C10 C11 S2A 123.2(4)
C12 C11 S2 108.4(5)
C10 C11 S2 122.4(2)
S2A C11 S2 114.3(3)
C14 C13 C12 108.6(4)
C14 C13 S2A 122.7(4)
C14 C13 H13 125.7
C12 C13 H13 125.7
S2A C13 H13 111.6
C13 C14 C12A 102.3(6)
C13 C14 S2 115.3(2)
C13 C14 H14 122.4
C12A C14 H14 135.3
S2 C14 H14 122.4
N1 C15 C16 113.9(2)
N1 C15 H15A 108.8
C16 C15 H15A 108.8
N1 C15 H15B 108.8
C16 C15 H15B 108.8
H15A C15 H15B 107.7
N4 C16 C15 110.0(2)
N4 C16 H16A 109.7
C15 C16 H16A 109.7
N4 C16 H16B 109.7
C15 C16 H16B 109.7
H16A C16 H16B 108.2
C18 C17 N4 113.8(2)
C18 C17 H17A 108.8
N4 C17 H17A 108.8
C18 C17 H17B 108.8
N4 C17 H17B 108.8
H17A C17 H17B 107.7
C19 C18 C19A 103.6(8)
C19 C18 C17 126.1(6)
C19A C18 C17 130.3(6)
C19A C18 S3A 109.5(5)
C17 C18 S3A 120.3(3)
C19 C18 S3 110.3(6)
C17 C18 S3 123.6(2)
S3A C18 S3 116.2(2)
C21 C20 C19 108.0(5)
C21 C20 S3A 120.1(3)
C21 C20 H20 126.0
C19 C20 H20 126.0
S3A C20 H20 113.9
C20 C21 C19A 104.0(5)
C20 C21 S3 116.6(3)
C20 C21 H21 121.7
C19A C21 H21 134.3
S3 C21 H21 121.7
O2 P1 O1 112.24(11)
O2 P1 O4 110.97(11)
O1 P1 O4 110.15(11)
O2 P1 O3 111.07(11)
O1 P1 O3 110.51(11)
O4 P1 O3 101.39(11)
P1 O3 H3O 113(2)
P1 O4 H4O 116(3)
O5 P2 O7 114.11(12)
O5 P2 O6 106.86(12)
O7 P2 O6 110.21(11)
O5 P2 O8 107.50(12)
O7 P2 O8 109.99(11)
O6 P2 O8 107.93(13)
P2 O6 H6O 118(3)
P2 O8 H8O 115(3)
O9 P3 O12 113.91(11)
O9 P3 O11 110.35(12)
O12 P3 O11 106.26(12)
O9 P3 O10 111.10(12)
O12 P3 O10 107.44(11)
O11 P3 O10 107.46(13)
P3 O10 H10O 119(3)
P3 O11 H11O 119(3)

loop_
_geom_bond_atom_site_label_1
_geom_bond_atom_site_label_2
_geom_bond_distance
S2 C14 1.658(4)
S2 C11 1.717(3)
C12 C11 1.360(9)
C12 C13 1.436(11)
C12 H12 0.9500
S2A C13 1.503(9)
S2A C11 1.691(8)
C12A C11 1.393(14)
C12A C14 1.534(14)
C12A H12A 0.9500
S3 C21 1.642(4)
S3 C18 1.709(3)
C19 C18 1.367(10)
C19 C20 1.491(12)
C19 H19 0.9500
S3A C20 1.574(6)
S3A C18 1.662(4)
C19A C18 1.391(12)
C19A C21 1.533(13)
C19A H19A 0.9500
N1 C1 1.473(3)
N1 C15 1.478(3)
N1 C8 1.479(4)
N2 C2 1.502(4)
N2 C3 1.509(4)
N2 H21N 0.9200
N2 H22N 0.9200
N3 C9 1.491(4)
N3 C10 1.497(4)
N3 H31N 0.9200
N3 H32N 0.9200
N4 C16 1.493(4)
N4 C17 1.507(4)
N4 H41N 0.9200
N4 H42N 0.9200
C1 C2 1.510(4)
C1 H1A 0.9900
C1 H1B 0.9900
C2 H2C 0.9900
C2 H2D 0.9900
C3 C4 1.494(4)
C3 H3C 0.9900
C3 H3D 0.9900
S1 C7 1.706(3)
S1 C4 1.726(3)
C4 C5 1.361(4)
C5 C6 1.431(4)
C5 H5 0.9500
C6 C7 1.349(5)
C6 H6 0.9500
C7 H7 0.9500
C8 C9 1.514(4)
C8 H8A 0.9900
C8 H8B 0.9900
C9 H9A 0.9900
C9 H9B 0.9900
C10 C11 1.487(4)
C10 H10A 0.9900
C10 H10B 0.9900
C13 C14 1.335(5)
C13 H13 0.9500
C14 H14 0.9500
C15 C16 1.521(4)
C15 H15A 0.9900
C15 H15B 0.9900
C16 H16A 0.9900
C16 H16B 0.9900
C17 C18 1.499(4)
C17 H17A 0.9900
C17 H17B 0.9900
C20 C21 1.335(5)
C20 H20 0.9500
C21 H21 0.9500
P1 O2 1.5198(19)
P1 O1 1.523(2)
P1 O4 1.563(2)
P1 O3 1.565(2)
O3 H3O 0.83(2)
O4 H4O 0.81(2)
P2 O5 1.503(2)
P2 O7 1.519(2)
P2 O6 1.555(2)
P2 O8 1.570(2)
O6 H6O 0.83(2)
O8 H8O 0.84(2)
P3 O9 1.510(2)
P3 O12 1.512(2)
P3 O11 1.563(2)
P3 O10 1.576(2)
O10 H10O 0.83(2)
O11 H11O 0.84(2)

loop_
_geom_hbond_atom_site_label_D
_geom_hbond_atom_site_label_H
_geom_hbond_atom_site_label_A
_geom_hbond_distance_DH
_geom_hbond_distance_HA
_geom_hbond_distance_DA
_geom_hbond_angle_DHA
_geom_hbond_site_symmetry_A
N2 H21N O5 0.92 1.86 2.757(3) 164.9 .
N2 H22N O1 0.92 1.93 2.832(3) 167.4 .
N3 H31N O12 0.92 1.84 2.756(3) 173.7 .
N3 H32N O1 0.92 1.88 2.755(3) 158.2 .
N4 H41N O1 0.92 1.98 2.827(3) 151.7 .
N4 H42N O7 0.92 1.88 2.795(3) 176.8 .
O3 H3O O9 0.83(2) 1.67(2) 2.494(3) 171(4) 1_455
O4 H4O O7 0.81(2) 1.72(2) 2.529(3) 173(4) 1_665
O6 H6O O12 0.83(2) 1.76(2) 2.576(3) 169(4) 1_445
O8 H8O O2 0.84(2) 1.78(2) 2.621(3) 173(4) 1_445
O10 H10O O2 0.83(2) 1.80(2) 2.631(3) 178(4) 1_655
O11 H11O O5 0.84(2) 1.74(2) 2.576(3) 176(4) 1_655

loop_
_geom_torsion_atom_site_label_1
_geom_torsion_atom_site_label_2
_geom_torsion_atom_site_label_3
_geom_torsion_atom_site_label_4
_geom_torsion
C15 N1 C1 C2 -152.0(2)
C8 N1 C1 C2 82.7(3)
C3 N2 C2 C1 167.4(2)
N1 C1 C2 N2 66.0(3)
C2 N2 C3 C4 -72.9(3)
N2 C3 C4 C5 -87.6(4)
N2 C3 C4 S1 88.5(3)
C7 S1 C4 C5 1.4(3)
C7 S1 C4 C3 -175.3(3)
C3 C4 C5 C6 174.8(3)
S1 C4 C5 C6 -1.7(4)
C4 C5 C6 C7 1.1(5)
C5 C6 C7 S1 0.0(4)
C4 S1 C7 C6 -0.8(3)
C1 N1 C8 C9 -155.9(2)
C15 N1 C8 C9 78.4(3)
C10 N3 C9 C8 170.0(2)
N1 C8 C9 N3 63.5(3)
C9 N3 C10 C11 59.8(3)
C13 C12 C11 C12A -1.1(17)
C13 C12 C11 C10 -177.7(5)
C13 C12 C11 S2A 177(11)
C13 C12 C11 S2 0.8(12)
C14 C12A C11 C12 2(2)
C14 C12A C11 C10 178.9(8)
C14 C12A C11 S2A 2(2)
C14 C12A C11 S2 -164(11)
N3 C10 C11 C12 -113.5(9)
N3 C10 C11 C12A 70.9(17)
N3 C10 C11 S2A -112.8(6)
N3 C10 C11 S2 68.3(3)
C13 S2A C11 C12 -3(10)
C13 S2A C11 C12A -0.6(15)
C13 S2A C11 C10 -177.7(4)
C13 S2A C11 S2 1.3(7)
C14 S2 C11 C12 -0.5(7)
C14 S2 C11 C12A 13(10)
C14 S2 C11 C10 178.1(3)
C14 S2 C11 S2A -0.9(5)
C11 C12 C13 C14 -0.7(13)
C11 C12 C13 S2A -179(5)
C11 S2A C13 C14 -1.4(9)
C11 S2A C13 C12 1(4)
C12 C13 C14 C12A 1.9(14)
S2A C13 C14 C12A 2.6(14)
C12 C13 C14 S2 0.3(7)
S2A C13 C14 S2 0.9(7)
C11 C12A C14 C13 -3(2)
C11 C12A C14 S2 171(7)
C11 S2 C14 C13 0.1(3)
C11 S2 C14 C12A -7(5)
C1 N1 C15 C16 139.1(2)
C8 N1 C15 C16 -97.1(3)
C17 N4 C16 C15 -180.0(2)
N1 C15 C16 N4 -67.5(3)
C16 N4 C17 C18 44.0(3)
C20 C19 C18 C19A -1.1(16)
C20 C19 C18 C17 178.9(6)
C20 C19 C18 S3A 176(11)
C20 C19 C18 S3 0.1(15)
C21 C19A C18 C19 1.9(16)
C21 C19A C18 C17 -178.1(5)
C21 C19A C18 S3A 1.6(14)
C21 C19A C18 S3 -169(8)
N4 C17 C18 C19 -120.8(10)
N4 C17 C18 C19A 59.2(11)
N4 C17 C18 S3A -120.4(4)
N4 C17 C18 S3 57.9(3)
C20 S3A C18 C19 -4(10)
C20 S3A C18 C19A -0.5(9)
C20 S3A C18 C17 179.2(3)
C20 S3A C18 S3 0.8(5)
C21 S3 C18 C19 0.0(9)
C21 S3 C18 C19A 10(7)
C21 S3 C18 C17 -178.8(3)
C21 S3 C18 S3A -0.4(4)
C18 C19 C20 C21 -0.2(15)
C18 C19 C20 S3A -178(6)
C18 S3A C20 C21 -0.9(5)
C18 S3A C20 C19 2(4)
C19 C20 C21 C19A 1.3(11)
S3A C20 C21 C19A 1.8(9)
C19 C20 C21 S3 0.2(9)
S3A C20 C21 S3 0.8(5)
C18 C19A C21 C20 -2.1(14)
C18 C19A C21 S3 174(5)
C18 S3 C21 C20 -0.2(3)
C18 S3 C21 C19A -5(3)
